data_2237429
loop_
_publ_author_name
'Deng, Xiao-Hui'
'Nie, Qi-Jun'
'Zhu, Feng-Juan'

_publ_section_title
;
 Bis(2,2',2''-nitrilotriacetamide-\k^3^<i>O</i>,<i>N</i>,<i>O</i>')nickel(II)
 dinitrate tetrahydrate
;
_journal_issue 2
_journal_name_full 'Acta Crystallographica Section E'
_journal_page_first m89
_journal_paper_doi 10.1107/S160053681205177X
_journal_volume 69
_journal_year 2013
_chemical_formula_iupac '[Ni (C6 H12 N4 O3 )2] (N O3)2 , 4H2 O'
_chemical_formula_moiety 'C12 H24 N8 Ni O6 2+, 2(N O3 -), 4(H2 O)'
_chemical_formula_sum 'C12 H32 N10 Ni O16'
_chemical_formula_weight 631.17
_chemical_name_systematic
;
Bis(2,2',2''-nitrilotriacetamide-\k^3^<i>O</i>,<i>N</i>,<i>O</i>')nickel(II)
dinitrate tetrahydrate
;
_space_group_IT_number 2
_symmetry_cell_setting triclinic
_symmetry_space_group_name_Hall '-P 1'
_symmetry_space_group_name_H-M 'P -1'
_atom_sites_solution_hydrogens geom
_atom_sites_solution_primary direct
_atom_sites_solution_secondary difmap
_audit_creation_method SHELXL-97
_cell_angle_alpha 91.180(14)
_cell_angle_beta 96.215(14)
_cell_angle_gamma 111.136(14)
_cell_formula_units_Z 1
_cell_length_a 8.557(7)
_cell_length_b 9.212(8)
_cell_length_c 9.367(8)
_cell_measurement_reflns_used 2322
_cell_measurement_temperature 296(2)
_cell_measurement_theta_max 28.2
_cell_measurement_theta_min 2.38
_cell_volume 683.2(10)
_computing_cell_refinement 'SAINT (Bruker, 2007)'
_computing_data_collection 'SMART (Bruker, 2007)'
_computing_data_reduction 'SAINT (Bruker, 2007)'
_computing_molecular_graphics 'SHELXTL (Sheldrick, 2008)'
_computing_publication_material 'SHELXTL (Sheldrick, 2008)'
_computing_structure_refinement 'SHELXTL (Sheldrick, 2008)'
_computing_structure_solution 'SHELXTL (Sheldrick, 2008)'
_diffrn_ambient_temperature 296(2)
_diffrn_measured_fraction_theta_full 0.978
_diffrn_measured_fraction_theta_max 0.978
_diffrn_measurement_device_type 'Bruker SMART 1000 CCD area-detector'
_diffrn_measurement_method 'phi and omega scans'
_diffrn_radiation_monochromator graphite
_diffrn_radiation_source 'fine-focus sealed tube'
_diffrn_radiation_type MoK\a
_diffrn_radiation_wavelength 0.71073
_diffrn_reflns_av_R_equivalents 0.0144
_diffrn_reflns_av_sigmaI/netI 0.0304
_diffrn_reflns_limit_h_max 10
_diffrn_reflns_limit_h_min -10
_diffrn_reflns_limit_k_max 10
_diffrn_reflns_limit_k_min -10
_diffrn_reflns_limit_l_max 9
_diffrn_reflns_limit_l_min -11
_diffrn_reflns_number 3732
_diffrn_reflns_theta_full 25.01
_diffrn_reflns_theta_max 25.01
_diffrn_reflns_theta_min 2.19
_diffrn_standards_decay_% 0
_diffrn_standards_interval_count 150
_diffrn_standards_interval_time 10
_diffrn_standards_number 2
_exptl_absorpt_coefficient_mu 0.797
_exptl_absorpt_correction_T_max 0.7790
_exptl_absorpt_correction_T_min 0.7308
_exptl_absorpt_correction_type multi-scan
_exptl_absorpt_process_details '(SADABS; Bruker, 2001)'
_exptl_crystal_colour blue
_exptl_crystal_density_diffrn 1.534
_exptl_crystal_density_method 'not measured'
_exptl_crystal_description block
_exptl_crystal_F_000 330
_exptl_crystal_size_max 0.42
_exptl_crystal_size_mid 0.38
_exptl_crystal_size_min 0.33
_refine_diff_density_max 0.310
_refine_diff_density_min -0.238
_refine_ls_extinction_method none
_refine_ls_goodness_of_fit_ref 1.052
_refine_ls_hydrogen_treatment mixed
_refine_ls_matrix_type full
_refine_ls_number_parameters 190
_refine_ls_number_reflns 2352
_refine_ls_number_restraints 6
_refine_ls_restrained_S_all 1.052
_refine_ls_R_factor_all 0.0336
_refine_ls_R_factor_gt 0.0317
_refine_ls_shift/su_max 0.000
_refine_ls_shift/su_mean 0.000
_refine_ls_structure_factor_coef Fsqd
_refine_ls_weighting_details 'calc w=1/[\s^2^(Fo^2^)+(0.0494P)^2^+0.3085P] where P=(Fo^2^+2Fc^2^)/3'
_refine_ls_weighting_scheme calc
_refine_ls_wR_factor_gt 0.0870
_refine_ls_wR_factor_ref 0.0883
_reflns_number_gt 2219
_reflns_number_total 2352
_reflns_threshold_expression >2sigma(I)
_cod_data_source_file xu5668.cif
_cod_data_source_block I
_cod_database_code 2237429
_cod_database_fobs_code 2237429

loop_
_symmetry_equiv_pos_as_xyz
'x, y, z'
'-x, -y, -z'

loop_
_atom_site_type_symbol
_atom_site_label
_atom_site_fract_x
_atom_site_fract_y
_atom_site_fract_z
_atom_site_U_iso_or_equiv
_atom_site_adp_type
_atom_site_calc_flag
_atom_site_refinement_flags
_atom_site_occupancy
_atom_site_symmetry_multiplicity
Ni Ni1 1.0000 0.5000 1.0000 0.02392(14) Uani d S 1 2
O O1 1.0488(2) 0.43473(17) 1.20851(16) 0.0346(4) Uani d . 1 1
O O3 0.7111(2) -0.06864(18) 0.86966(18) 0.0445(4) Uani d . 1 1
O O2 0.78448(19) 0.51673(16) 1.05845(18) 0.0341(4) Uani d . 1 1
O O4 0.3921(3) 0.3138(2) 0.7047(3) 0.0796(8) Uani d . 1 1
O O5 0.3643(3) 0.0742(3) 0.7446(3) 0.0766(7) Uani d . 1 1
O O6 0.1436(3) 0.1309(3) 0.6829(3) 0.0760(7) Uani d . 1 1
O O8 0.1390(3) 0.4509(2) 0.58844(19) 0.0503(5) Uani d D 1 1
H H8A 0.070(4) 0.467(4) 0.640(3) 0.075 Uiso d D 1 1
H H8B 0.188(4) 0.396(4) 0.635(3) 0.075 Uiso d D 1 1
O O7 0.6156(3) 0.2788(2) 0.5043(2) 0.0618(6) Uani d D 1 1
H H7A 0.563(4) 0.311(4) 0.564(4) 0.093 Uiso d D 1 1
H H7B 0.685(4) 0.361(3) 0.470(4) 0.093 Uiso d D 1 1
N N4 0.6721(3) -0.0015(2) 0.6398(2) 0.0488(6) Uani d . 1 1
H H4A 0.6150 -0.0964 0.6083 0.059 Uiso calc R 1 1
H H4B 0.6905 0.0722 0.5816 0.059 Uiso calc R 1 1
N N1 0.8516(2) 0.25706(19) 0.97289(18) 0.0255(4) Uani d . 1 1
N N3 0.5292(2) 0.3768(2) 1.1244(2) 0.0383(5) Uani d . 1 1
H H3A 0.5150 0.4598 1.1533 0.046 Uiso calc R 1 1
H H3B 0.4526 0.2868 1.1308 0.046 Uiso calc R 1 1
N N2 1.0204(3) 0.2211(2) 1.3335(2) 0.0504(6) Uani d . 1 1
H H2A 1.0547 0.2765 1.4138 0.060 Uiso calc R 1 1
H H2B 0.9931 0.1216 1.3325 0.060 Uiso calc R 1 1
N N5 0.3008(3) 0.1727(3) 0.7132(3) 0.0495(6) Uani d . 1 1
C C4 0.6690(3) 0.3874(2) 1.0699(2) 0.0278(4) Uani d . 1 1
C C1 0.9486(3) 0.1859(2) 1.0730(2) 0.0301(5) Uani d . 1 1
H H1A 1.0441 0.1794 1.0299 0.036 Uiso calc R 1 1
H H1B 0.8767 0.0813 1.0920 0.036 Uiso calc R 1 1
C C6 0.7323(3) 0.0313(2) 0.7789(2) 0.0313(5) Uani d . 1 1
C C2 1.0099(3) 0.2884(2) 1.2128(2) 0.0316(5) Uani d . 1 1
C C5 0.8390(3) 0.2040(2) 0.8193(2) 0.0322(5) Uani d . 1 1
H H5A 0.9522 0.2242 0.7956 0.039 Uiso calc R 1 1
H H5B 0.7918 0.2669 0.7599 0.039 Uiso calc R 1 1
C C3 0.6822(3) 0.2338(2) 1.0189(3) 0.0346(5) Uani d . 1 1
H H3C 0.6623 0.1635 1.0963 0.041 Uiso calc R 1 1
H H3D 0.5953 0.1855 0.9388 0.041 Uiso calc R 1 1

loop_
_atom_site_aniso_label
_atom_site_aniso_U_11
_atom_site_aniso_U_22
_atom_site_aniso_U_33
_atom_site_aniso_U_12
_atom_site_aniso_U_13
_atom_site_aniso_U_23
Ni1 0.0223(2) 0.0156(2) 0.0283(2) 0.00044(14) 0.00210(14) 0.00082(14)
O1 0.0430(9) 0.0214(8) 0.0311(8) 0.0035(7) -0.0013(7) 0.0001(6)
O3 0.0518(11) 0.0231(8) 0.0437(9) -0.0027(7) 0.0006(8) 0.0012(7)
O2 0.0284(8) 0.0193(7) 0.0515(9) 0.0033(6) 0.0110(7) 0.0018(6)
O4 0.0941(18) 0.0344(11) 0.1007(18) 0.0035(11) 0.0446(15) -0.0048(11)
O5 0.0583(14) 0.0618(14) 0.109(2) 0.0227(12) 0.0036(13) 0.0220(13)
O6 0.0538(13) 0.0572(13) 0.123(2) 0.0250(11) 0.0171(13) 0.0198(13)
O8 0.0604(13) 0.0489(11) 0.0404(10) 0.0185(10) 0.0068(9) 0.0036(8)
O7 0.0663(14) 0.0445(11) 0.0573(13) -0.0015(10) 0.0122(10) -0.0014(9)
N4 0.0606(14) 0.0304(11) 0.0401(11) 0.0019(10) -0.0052(10) -0.0068(9)
N1 0.0240(9) 0.0187(8) 0.0296(9) 0.0033(7) 0.0013(7) -0.0007(7)
N3 0.0323(10) 0.0231(9) 0.0577(13) 0.0052(8) 0.0156(9) 0.0004(9)
N2 0.0761(16) 0.0300(11) 0.0355(11) 0.0115(11) -0.0064(10) 0.0045(9)
N5 0.0567(15) 0.0376(12) 0.0546(13) 0.0139(11) 0.0196(11) 0.0053(10)
C4 0.0258(10) 0.0242(11) 0.0303(11) 0.0062(9) 0.0010(8) 0.0019(8)
C1 0.0325(11) 0.0195(10) 0.0342(11) 0.0060(9) -0.0007(9) 0.0019(8)
C6 0.0305(11) 0.0234(11) 0.0358(11) 0.0050(9) 0.0040(9) -0.0054(9)
C2 0.0307(11) 0.0252(11) 0.0332(11) 0.0050(9) -0.0017(9) 0.0021(9)
C5 0.0372(12) 0.0216(10) 0.0292(11) 0.0011(9) 0.0024(9) -0.0001(8)
C3 0.0247(11) 0.0211(10) 0.0529(14) 0.0017(9) 0.0079(10) -0.0008(9)

loop_
_atom_type_symbol
_atom_type_description
_atom_type_scat_dispersion_real
_atom_type_scat_dispersion_imag
_atom_type_scat_source
C C 0.0033 0.0016 'International Tables Vol C Tables 4.2.6.8 and 6.1.1.4'
H H 0.0000 0.0000 'International Tables Vol C Tables 4.2.6.8 and 6.1.1.4'
N N 0.0061 0.0033 'International Tables Vol C Tables 4.2.6.8 and 6.1.1.4'
Ni Ni 0.3393 1.1124 'International Tables Vol C Tables 4.2.6.8 and 6.1.1.4'
O O 0.0106 0.0060 'International Tables Vol C Tables 4.2.6.8 and 6.1.1.4'

loop_
_geom_angle_atom_site_label_1
_geom_angle_atom_site_label_2
_geom_angle_atom_site_label_3
_geom_angle_site_symmetry_1
_geom_angle_site_symmetry_3
_geom_angle
O2 Ni1 O2 . 2_767 180.0
O2 Ni1 O1 . 2_767 92.01(7)
O2 Ni1 O1 2_767 2_767 87.99(7)
O2 Ni1 O1 . . 87.99(7)
O2 Ni1 O1 2_767 . 92.01(7)
O1 Ni1 O1 2_767 . 180.0000(10)
O2 Ni1 N1 . . 83.50(8)
O2 Ni1 N1 2_767 . 96.50(7)
O1 Ni1 N1 2_767 . 99.63(7)
O1 Ni1 N1 . . 80.37(7)
O2 Ni1 N1 . 2_767 96.50(7)
O2 Ni1 N1 2_767 2_767 83.50(8)
O1 Ni1 N1 2_767 2_767 80.37(7)
O1 Ni1 N1 . 2_767 99.63(7)
N1 Ni1 N1 . 2_767 180.0
C2 O1 Ni1 . . 112.16(13)
C4 O2 Ni1 . . 114.27(14)
H8A O8 H8B . . 109(2)
H7A O7 H7B . . 107(2)
C6 N4 H4A . . 120.0
C6 N4 H4B . . 120.0
H4A N4 H4B . . 120.0
C5 N1 C3 . . 112.27(17)
C5 N1 C1 . . 112.83(17)
C3 N1 C1 . . 111.36(17)
C5 N1 Ni1 . . 108.65(12)
C3 N1 Ni1 . . 107.87(12)
C1 N1 Ni1 . . 103.32(13)
C4 N3 H3A . . 120.0
C4 N3 H3B . . 120.0
H3A N3 H3B . . 120.0
C2 N2 H2A . . 120.0
C2 N2 H2B . . 120.0
H2A N2 H2B . . 120.0
O5 N5 O6 . . 119.8(2)
O5 N5 O4 . . 121.1(3)
O6 N5 O4 . . 119.1(3)
O2 C4 N3 . . 122.14(19)
O2 C4 C3 . . 121.45(19)
N3 C4 C3 . . 116.40(18)
N1 C1 C2 . . 108.21(17)
N1 C1 H1A . . 110.1
C2 C1 H1A . . 110.1
N1 C1 H1B . . 110.1
C2 C1 H1B . . 110.1
H1A C1 H1B . . 108.4
O3 C6 N4 . . 123.8(2)
O3 C6 C5 . . 121.5(2)
N4 C6 C5 . . 114.6(2)
O1 C2 N2 . . 122.5(2)
O1 C2 C1 . . 119.24(18)
N2 C2 C1 . . 118.3(2)
N1 C5 C6 . . 115.90(17)
N1 C5 H5A . . 108.3
C6 C5 H5A . . 108.3
N1 C5 H5B . . 108.3
C6 C5 H5B . . 108.3
H5A C5 H5B . . 107.4
N1 C3 C4 . . 112.21(16)
N1 C3 H3C . . 109.2
C4 C3 H3C . . 109.2
N1 C3 H3D . . 109.2
C4 C3 H3D . . 109.2
H3C C3 H3D . . 107.9

loop_
_geom_bond_atom_site_label_1
_geom_bond_atom_site_label_2
_geom_bond_site_symmetry_2
_geom_bond_distance
Ni1 O2 . 2.036(2)
Ni1 O2 2_767 2.036(2)
Ni1 O1 2_767 2.098(2)
Ni1 O1 . 2.098(2)
Ni1 N1 . 2.131(2)
Ni1 N1 2_767 2.131(2)
O1 C2 . 1.270(3)
O3 C6 . 1.244(3)
O2 C4 . 1.259(3)
O4 N5 . 1.262(3)
O5 N5 . 1.239(3)
O6 N5 . 1.256(3)
O8 H8A . 0.856(17)
O8 H8B . 0.859(17)
O7 H7A . 0.868(18)
O7 H7B . 0.866(18)
N4 C6 . 1.335(3)
N4 H4A . 0.8600
N4 H4B . 0.8600
N1 C5 . 1.490(3)
N1 C3 . 1.499(3)
N1 C1 . 1.499(3)
N3 C4 . 1.323(3)
N3 H3A . 0.8600
N3 H3B . 0.8600
N2 C2 . 1.311(3)
N2 H2A . 0.8600
N2 H2B . 0.8600
C4 C3 . 1.530(3)
C1 C2 . 1.525(3)
C1 H1A . 0.9700
C1 H1B . 0.9700
C6 C5 . 1.537(3)
C5 H5A . 0.9700
C5 H5B . 0.9700
C3 H3C . 0.9700
C3 H3D . 0.9700

loop_
_geom_hbond_atom_site_label_D
_geom_hbond_atom_site_label_H
_geom_hbond_atom_site_label_A
_geom_hbond_site_symmetry_A
_geom_hbond_distance_DH
_geom_hbond_distance_HA
_geom_hbond_distance_DA
_geom_hbond_angle_DHA
N2 H2A O8 1_656 0.86 2.14 2.988(3) 168.8
N2 H2B O6 2_657 0.86 2.19 3.027(4) 164.9
N3 H3A O4 2_667 0.86 2.28 3.056(4) 149.6
N3 H3B O3 2_657 0.86 1.99 2.848(3) 173.4
N4 H4A O7 2_656 0.86 2.22 3.002(3) 151.6
N4 H4B O7 . 0.86 2.32 3.068(4) 145.3
O7 H7A O4 . 0.868(18) 2.075(19) 2.913(4) 162(3)
O7 H7B O8 2_666 0.866(18) 1.980(19) 2.843(3) 174(4)
O8 H8A O1 2_667 0.856(17) 2.18(2) 3.018(3) 165(3)
O8 H8B O4 . 0.859(17) 2.188(19) 2.999(4) 157(3)
O8 H8B O6 . 0.859(17) 2.40(3) 3.107(4) 141(3)

loop_
_geom_torsion_atom_site_label_1
_geom_torsion_atom_site_label_2
_geom_torsion_atom_site_label_3
_geom_torsion_atom_site_label_4
_geom_torsion_site_symmetry_1
_geom_torsion
O2 Ni1 O1 C2 . 100.65(16)
O2 Ni1 O1 C2 2_767 -79.35(16)
O1 Ni1 O1 C2 2_767 18E1(10)
N1 Ni1 O1 C2 . 16.91(15)
N1 Ni1 O1 C2 2_767 -163.09(15)
O2 Ni1 O2 C4 2_767 18E1(10)
O1 Ni1 O2 C4 2_767 106.73(15)
O1 Ni1 O2 C4 . -73.27(15)
N1 Ni1 O2 C4 . 7.27(15)
N1 Ni1 O2 C4 2_767 -172.73(15)
O2 Ni1 N1 C5 . 118.55(14)
O2 Ni1 N1 C5 2_767 -61.45(14)
O1 Ni1 N1 C5 2_767 27.60(14)
O1 Ni1 N1 C5 . -152.40(14)
N1 Ni1 N1 C5 2_767 10E1(10)
O2 Ni1 N1 C3 . -3.40(13)
O2 Ni1 N1 C3 2_767 176.60(13)
O1 Ni1 N1 C3 2_767 -94.34(14)
O1 Ni1 N1 C3 . 85.66(14)
N1 Ni1 N1 C3 2_767 -2E1(10)
O2 Ni1 N1 C1 . -121.40(14)
O2 Ni1 N1 C1 2_767 58.60(14)
O1 Ni1 N1 C1 2_767 147.65(13)
O1 Ni1 N1 C1 . -32.35(13)
N1 Ni1 N1 C1 2_767 -14E1(10)
Ni1 O2 C4 N3 . 171.21(17)
Ni1 O2 C4 C3 . -9.8(3)
C5 N1 C1 C2 . 159.20(17)
C3 N1 C1 C2 . -73.5(2)
Ni1 N1 C1 C2 . 42.05(18)
Ni1 O1 C2 N2 . -175.82(19)
Ni1 O1 C2 C1 . 4.2(3)
N1 C1 C2 O1 . -33.3(3)
N1 C1 C2 N2 . 146.7(2)
C3 N1 C5 C6 . -59.4(2)
C1 N1 C5 C6 . 67.4(2)
Ni1 N1 C5 C6 . -178.62(15)
O3 C6 C5 N1 . -25.7(3)
N4 C6 C5 N1 . 157.0(2)
C5 N1 C3 C4 . -119.78(19)
C1 N1 C3 C4 . 112.6(2)
Ni1 N1 C3 C4 . -0.1(2)
O2 C4 C3 N1 . 6.6(3)
N3 C4 C3 N1 . -174.31(19)
